data_7150275
loop_
_publ_author_name
'M\"uller, Petra U'
'Weber, Edwin'
'Rheinwald, Gerd'
'Seichter, Wilhelm'

_publ_section_title
;
 Oligofunctional amphiphiles featuring geometric core group
 preorganization: synthesis and study of Langmuir and Langmuir-Blodgett
 films.
;
_journal_issue 20
_journal_name_full 'Organic &amp; biomolecular chemistry'
_journal_page_first 3757
_journal_page_last 3766
_journal_paper_doi 10.1039/b509917j
_journal_volume 3
_journal_year 2005
_chemical_formula_sum 'C32 H34 O8 S2'
_chemical_formula_weight 610.71
_chemical_name_systematic
;
?
;
_space_group_IT_number 2
_symmetry_cell_setting triclinic
_symmetry_space_group_name_Hall '-P 1'
_symmetry_space_group_name_H-M 'P -1'
_atom_sites_solution_hydrogens geom
_atom_sites_solution_primary direct
_atom_sites_solution_secondary difmap
_audit_creation_method SHELXL-97
_cell_angle_alpha 117.460(2)
_cell_angle_beta 95.4470(10)
_cell_angle_gamma 106.7540(10)
_cell_formula_units_Z 1
_cell_length_a 9.3831(8)
_cell_length_b 9.6997(9)
_cell_length_c 10.2470(9)
_cell_measurement_temperature 173(2)
_cell_volume 763.39(12)
_computing_cell_refinement SAINT
_computing_data_collection SMART
_computing_data_reduction ABSEN
_computing_molecular_graphics ZORTEP
_computing_publication_material SHELX-97
_computing_structure_refinement 'SHELXL-97 (Sheldrick, 1997)'
_computing_structure_solution SIR97
_diffrn_ambient_temperature 173(2)
_diffrn_measured_fraction_theta_full 0.806
_diffrn_measured_fraction_theta_max 0.806
_diffrn_measurement_device_type 'Bruker SMART CCD'
_diffrn_measurement_method '\w scans'
_diffrn_radiation_monochromator graphite
_diffrn_radiation_source 'fine-focus sealed tube'
_diffrn_radiation_type MoK\a
_diffrn_radiation_wavelength 0.71073
_diffrn_reflns_av_R_equivalents 0.0342
_diffrn_reflns_av_sigmaI/netI 0.0928
_diffrn_reflns_limit_h_max 11
_diffrn_reflns_limit_h_min -12
_diffrn_reflns_limit_k_max 12
_diffrn_reflns_limit_k_min -11
_diffrn_reflns_limit_l_max 6
_diffrn_reflns_limit_l_min -14
_diffrn_reflns_number 5642
_diffrn_reflns_theta_full 30.40
_diffrn_reflns_theta_max 30.40
_diffrn_reflns_theta_min 2.33
_exptl_absorpt_coefficient_mu 0.224
_exptl_absorpt_correction_T_max 0.9911
_exptl_absorpt_correction_T_min 0.8771
_exptl_absorpt_correction_type empirical
_exptl_crystal_colour yellow
_exptl_crystal_density_diffrn 1.328
_exptl_crystal_density_method 'not measured'
_exptl_crystal_description plateless
_exptl_crystal_F_000 322
_exptl_crystal_size_max 0.60
_exptl_crystal_size_mid 0.40
_exptl_crystal_size_min 0.04
_refine_diff_density_max 0.309
_refine_diff_density_min -0.343
_refine_diff_density_rms 0.061
_refine_ls_extinction_method none
_refine_ls_goodness_of_fit_ref 1.010
_refine_ls_hydrogen_treatment constr
_refine_ls_matrix_type full
_refine_ls_number_parameters 190
_refine_ls_number_reflns 3717
_refine_ls_number_restraints 0
_refine_ls_restrained_S_all 1.010
_refine_ls_R_factor_all 0.1246
_refine_ls_R_factor_gt 0.0619
_refine_ls_shift/su_max 0.000
_refine_ls_shift/su_mean 0.000
_refine_ls_structure_factor_coef Fsqd
_refine_ls_weighting_details 'w=1/[\s^2^(Fo^2^)+(0.0677P)^2^+0.0000P] where P=(Fo^2^+2Fc^2^)/3'
_refine_ls_weighting_scheme calc
_refine_ls_wR_factor_gt 0.1297
_refine_ls_wR_factor_ref 0.1559
_reflns_number_gt 2164
_reflns_number_total 3717
_reflns_threshold_expression >2sigma(I)
_cod_data_source_file b509917j.txt
_cod_data_source_block m126cory
_cod_depositor_comments
;
The following automatic conversions were performed:

'_refine_ls_weighting_scheme' value 'calc
w=1/[\s^2^(Fo^2^)+(0.0677P)^2^+0.0000P] where P=(Fo^2^+2Fc^2^)/3' was
changed to 'calc'. New tag '_refine_ls_weighting_details' was
created. The value of the new tag was set to
'w=1/[\s^2^(Fo^2^)+(0.0677P)^2^+0.0000P] where P=(Fo^2^+2Fc^2^)/3'.

Automatic conversion script
Id: cif_fix_values 3143 2015-03-26 13:38:13Z robertas 
;
_cod_original_sg_symbol_H-M P-1
_cod_database_code 7150275

loop_
_symmetry_equiv_pos_as_xyz
'x, y, z'
'-x, -y, -z'

loop_
_atom_site_label
_atom_site_type_symbol
_atom_site_fract_x
_atom_site_fract_y
_atom_site_fract_z
_atom_site_U_iso_or_equiv
_atom_site_adp_type
_atom_site_occupancy
_atom_site_calc_flag
_atom_site_refinement_flags
_atom_site_disorder_assembly
_atom_site_disorder_group
S1 S 0.97517(9) 0.70762(11) 0.32190(9) 0.0380(2) Uani 1 d . . .
O1 O 0.6545(3) 0.8936(3) 0.4740(3) 0.0446(6) Uani 1 d . . .
H1 H 0.7157 0.8505 0.4324 0.067 Uiso 1 calc R . .
O2 O 0.7722(2) 0.5123(3) 0.6392(2) 0.0423(6) Uani 1 d . . .
O3 O 0.6183(2) 0.5051(3) 0.7921(2) 0.0374(5) Uani 1 d . . .
O4 O 0.8450(3) 0.7691(3) 0.3233(2) 0.0449(6) Uani 1 d . . .
C1 C 0.6102(3) 0.8384(4) 0.5693(3) 0.0302(6) Uani 1 d . . .
C2 C 0.6622(3) 0.7278(4) 0.5883(3) 0.0287(6) Uani 1 d . . .
H2 H 0.7306 0.6870 0.5325 0.034 Uiso 1 calc R . .
C3 C 0.6162(3) 0.6758(3) 0.6874(3) 0.0263(6) Uani 1 d . . .
C4 C 0.5154(3) 0.7338(3) 0.7694(3) 0.0272(6) Uani 1 d . . .
H4 H 0.4845 0.6995 0.8387 0.033 Uiso 1 calc R . .
C5 C 0.4604(3) 0.8435(3) 0.7481(3) 0.0256(6) Uani 1 d . . .
C6 C 0.5081(3) 0.8964(4) 0.6493(3) 0.0296(6) Uani 1 d . . .
H6 H 0.4714 0.9720 0.6362 0.036 Uiso 1 calc R . .
C7 C 0.6782(3) 0.5575(4) 0.7026(3) 0.0318(7) Uani 1 d . . .
C8 C 0.6733(4) 0.3885(4) 0.8113(4) 0.0435(8) Uani 1 d . . .
H8A H 0.7854 0.4426 0.8627 0.052 Uiso 1 calc R . .
H8B H 0.6555 0.2888 0.7107 0.052 Uiso 1 calc R . .
C9 C 0.5848(4) 0.3384(4) 0.9067(4) 0.0481(9) Uani 1 d . . .
H9A H 0.6188 0.2593 0.9223 0.072 Uiso 1 calc R . .
H9B H 0.4742 0.2850 0.8545 0.072 Uiso 1 calc R . .
H9C H 0.6034 0.4381 1.0058 0.072 Uiso 1 calc R . .
C10 C 0.3493(3) 0.8976(3) 0.8267(3) 0.0271(6) Uani 1 d . . .
C11 C 0.2515(3) 0.9334(4) 0.8835(3) 0.0301(6) Uani 1 d . . .
C12 C 0.1254(3) 0.9693(3) 0.9451(3) 0.0270(6) Uani 1 d . . .
C13 C 0.0646(3) 0.9038(4) 1.0321(3) 0.0318(7) Uani 1 d . . .
H13 H 0.1087 0.8376 1.0541 0.038 Uiso 1 calc R . .
C14 C -0.0592(3) 0.9336(4) 1.0869(3) 0.0324(7) Uani 1 d . . .
H14 H -0.0994 0.8881 1.1463 0.039 Uiso 1 calc R . .
C15 C 0.8891(4) 0.4950(4) 0.2722(4) 0.0529(10) Uani 1 d . . .
H15A H 0.8279 0.4269 0.1654 0.079 Uiso 1 calc R . .
H15B H 0.8218 0.4868 0.3380 0.079 Uiso 1 calc R . .
H15C H 0.9701 0.4541 0.2860 0.079 Uiso 1 calc R . .
C16 C 1.0720(4) 0.7876(4) 0.5143(3) 0.0440(8) Uani 1 d . . .
H16A H 1.1291 0.9087 0.5641 0.066 Uiso 1 calc R . .
H16B H 1.1442 0.7326 0.5164 0.066 Uiso 1 calc R . .
H16C H 0.9961 0.7655 0.5686 0.066 Uiso 1 calc R . .

loop_
_atom_site_aniso_label
_atom_site_aniso_U_11
_atom_site_aniso_U_22
_atom_site_aniso_U_33
_atom_site_aniso_U_23
_atom_site_aniso_U_13
_atom_site_aniso_U_12
S1 0.0388(4) 0.0483(5) 0.0421(5) 0.0267(4) 0.0216(3) 0.0269(4)
O1 0.0553(14) 0.0653(16) 0.0603(14) 0.0508(13) 0.0417(12) 0.0441(13)
O2 0.0441(13) 0.0569(15) 0.0564(14) 0.0382(12) 0.0292(11) 0.0383(12)
O3 0.0444(12) 0.0494(14) 0.0480(13) 0.0362(11) 0.0255(10) 0.0331(11)
O4 0.0534(14) 0.0636(16) 0.0536(14) 0.0411(12) 0.0334(11) 0.0439(13)
C1 0.0316(15) 0.0355(17) 0.0335(15) 0.0213(13) 0.0148(12) 0.0176(14)
C2 0.0270(14) 0.0382(17) 0.0322(15) 0.0208(14) 0.0156(12) 0.0201(14)
C3 0.0246(14) 0.0289(16) 0.0305(15) 0.0167(12) 0.0104(11) 0.0131(12)
C4 0.0260(14) 0.0315(16) 0.0288(14) 0.0168(13) 0.0121(11) 0.0134(13)
C5 0.0245(14) 0.0267(15) 0.0277(14) 0.0124(12) 0.0110(11) 0.0137(13)
C6 0.0307(15) 0.0330(17) 0.0366(16) 0.0209(14) 0.0157(12) 0.0197(14)
C7 0.0308(15) 0.0378(18) 0.0380(16) 0.0227(14) 0.0151(13) 0.0201(14)
C8 0.052(2) 0.056(2) 0.056(2) 0.0412(18) 0.0260(16) 0.0393(19)
C9 0.066(2) 0.052(2) 0.049(2) 0.0349(18) 0.0224(17) 0.034(2)
C10 0.0305(15) 0.0284(16) 0.0282(14) 0.0161(13) 0.0105(11) 0.0155(13)
C11 0.0348(16) 0.0295(16) 0.0298(15) 0.0148(13) 0.0115(12) 0.0169(14)
C12 0.0310(15) 0.0299(16) 0.0249(14) 0.0122(12) 0.0138(11) 0.0189(14)
C13 0.0383(17) 0.0352(18) 0.0357(16) 0.0211(14) 0.0182(13) 0.0245(15)
C14 0.0395(17) 0.0394(18) 0.0357(16) 0.0237(14) 0.0242(13) 0.0254(15)
C15 0.0382(19) 0.033(2) 0.066(2) 0.0109(17) 0.0025(16) 0.0146(16)
C16 0.0408(19) 0.044(2) 0.0428(19) 0.0194(16) 0.0116(14) 0.0148(16)

loop_
_atom_type_symbol
_atom_type_description
_atom_type_scat_dispersion_real
_atom_type_scat_dispersion_imag
_atom_type_scat_source
C C 0.0033 0.0016 'International Tables Vol C Tables 4.2.6.8 and 6.1.1.4'
H H 0.0000 0.0000 'International Tables Vol C Tables 4.2.6.8 and 6.1.1.4'
O O 0.0106 0.0060 'International Tables Vol C Tables 4.2.6.8 and 6.1.1.4'
S S 0.1246 0.1234 'International Tables Vol C Tables 4.2.6.8 and 6.1.1.4'

loop_
_geom_angle_atom_site_label_1
_geom_angle_atom_site_label_2
_geom_angle_atom_site_label_3
_geom_angle
_geom_angle_site_symmetry_1
_geom_angle_site_symmetry_3
_geom_angle_publ_flag
O4 S1 O4 0.0(4) 1 . ?
O4 S1 C15 106.11(15) 1 . ?
O4 S1 C15 106.11(15) . . ?
O4 S1 C16 107.93(14) 1 . ?
O4 S1 C16 107.93(14) . . ?
C15 S1 C16 96.61(16) . . ?
C1 O1 H1 109.5 . . ?
C7 O3 C8 116.0(2) . . ?
O4 O4 S1 0(10) 1 . ?
O1 C1 C2 122.3(2) . . ?
O1 C1 C6 118.0(2) . . ?
C2 C1 C6 119.7(3) . . ?
C1 C2 C3 120.8(2) . . ?
C1 C2 H2 119.6 . . ?
C3 C2 H2 119.6 . . ?
C2 C3 C4 120.3(2) . . ?
C2 C3 C7 117.6(2) . . ?
C4 C3 C7 122.1(2) . . ?
C3 C4 C5 119.0(2) . . ?
C3 C4 H4 120.5 . . ?
C5 C4 H4 120.5 . . ?
C6 C5 C4 120.5(2) . . ?
C6 C5 C10 120.1(2) . . ?
C4 C5 C10 119.4(2) . . ?
C5 C6 C1 119.8(2) . . ?
C5 C6 H6 120.1 . . ?
C1 C6 H6 120.1 . . ?
O2 C7 O3 123.5(3) . . ?
O2 C7 C3 123.4(3) . . ?
O3 C7 C3 113.1(2) . . ?
O3 C8 C9 107.0(2) . . ?
O3 C8 H8A 110.3 . . ?
C9 C8 H8A 110.3 . . ?
O3 C8 H8B 110.3 . . ?
C9 C8 H8B 110.3 . . ?
H8A C8 H8B 108.6 . . ?
C8 C9 H9A 109.5 . . ?
C8 C9 H9B 109.5 . . ?
H9A C9 H9B 109.5 . . ?
C8 C9 H9C 109.5 . . ?
H9A C9 H9C 109.5 . . ?
H9B C9 H9C 109.5 . . ?
C11 C10 C5 176.0(3) . . ?
C10 C11 C12 176.8(3) . . ?
C13 C12 C14 119.0(2) . 2_577 ?
C13 C12 C11 120.8(2) . . ?
C14 C12 C11 120.1(2) 2_577 . ?
C14 C13 C12 120.9(3) . . ?
C14 C13 H13 119.5 . . ?
C12 C13 H13 119.5 . . ?
C13 C14 C12 120.1(3) . 2_577 ?
C13 C14 H14 120.0 . . ?
C12 C14 H14 120.0 2_577 . ?
S1 C15 H15A 109.5 . . ?
S1 C15 H15B 109.5 . . ?
H15A C15 H15B 109.5 . . ?
S1 C15 H15C 109.5 . . ?
H15A C15 H15C 109.5 . . ?
H15B C15 H15C 109.5 . . ?
S1 C16 H16A 109.5 . . ?
S1 C16 H16B 109.5 . . ?
H16A C16 H16B 109.5 . . ?
S1 C16 H16C 109.5 . . ?
H16A C16 H16C 109.5 . . ?
H16B C16 H16C 109.5 . . ?

loop_
_geom_bond_atom_site_label_1
_geom_bond_atom_site_label_2
_geom_bond_distance
_geom_bond_site_symmetry_2
_geom_bond_publ_flag
S1 O4 1.505(2) 1 ?
S1 O4 1.505(2) . ?
S1 C15 1.777(3) . ?
S1 C16 1.777(3) . ?
O1 C1 1.358(3) . ?
O1 H1 0.8400 . ?
O2 C7 1.209(3) . ?
O3 C7 1.333(3) . ?
O3 C8 1.451(3) . ?
O4 O4 0.000(13) 1 ?
C1 C2 1.380(4) . ?
C1 C6 1.393(3) . ?
C2 C3 1.379(4) . ?
C2 H2 0.9500 . ?
C3 C4 1.392(3) . ?
C3 C7 1.487(4) . ?
C4 C5 1.398(4) . ?
C4 H4 0.9500 . ?
C5 C6 1.386(4) . ?
C5 C10 1.449(3) . ?
C6 H6 0.9500 . ?
C8 C9 1.498(4) . ?
C8 H8A 0.9900 . ?
C8 H8B 0.9900 . ?
C9 H9A 0.9800 . ?
C9 H9B 0.9800 . ?
C9 H9C 0.9800 . ?
C10 C11 1.183(4) . ?
C11 C12 1.448(4) . ?
C12 C13 1.390(4) . ?
C12 C14 1.402(4) 2_577 ?
C13 C14 1.385(3) . ?
C13 H13 0.9500 . ?
C14 C12 1.402(4) 2_577 ?
C14 H14 0.9500 . ?
C15 H15A 0.9800 . ?
C15 H15B 0.9800 . ?
C15 H15C 0.9800 . ?
C16 H16A 0.9800 . ?
C16 H16B 0.9800 . ?
C16 H16C 0.9800 . ?

loop_
_geom_hbond_atom_site_label_D
_geom_hbond_atom_site_label_H
_geom_hbond_atom_site_label_A
_geom_hbond_distance_DH
_geom_hbond_distance_HA
_geom_hbond_distance_DA
_geom_hbond_angle_DHA
_geom_hbond_site_symmetry_A
O1 H1 O4 0.84 1.83 2.662(3) 171.5 1
C6 H6 O1 0.95 2.52 3.446(3) 164.1 2_676
C15 H15C O2 0.98 2.35 3.251(4) 153.3 2_766
C16 H16B O2 0.98 2.57 3.426(4) 145.7 2_766
